data_7060018
loop_
_publ_author_name
'Huang, Yen-Chung'
'Lan, Wan-Yu'
'Ching, Wei-Min'
'Hsu, Sodio C. N.'

_publ_section_title
;
 Formation of iron(iii)--thiolate metallocyclophane using a
 ferrocene-based bis-isocyanide
;
_journal_issue 42
_journal_name_full 'New Journal of Chemistry'
_journal_page_first 18242
_journal_page_last 18249
_journal_paper_doi 10.1039/D0NJ03967E
_journal_volume 44
_journal_year 2020
_chemical_formula_moiety '1.25(C9.6 H8 Fe0.8 N1.6), 0.5(O2)'
_chemical_formula_sum 'C12 H8 Fe N2 O'
_chemical_formula_weight 252.05
_space_group_crystal_system monoclinic
_space_group_IT_number 15
_space_group_name_Hall '-C 2yc'
_space_group_name_H-M_alt 'C 1 2/c 1'
_atom_sites_solution_hydrogens geom
_audit_creation_date 2020-05-18
_audit_creation_method
;
Olex2 1.3
(compiled Nov 21 2019 18:26:39 for OlexSys, GUI svn.r6003)
;
_audit_update_record
;
2020-09-06 deposited with the CCDC.	2020-09-28 downloaded from the CCDC.
;
_cell_angle_alpha 90
_cell_angle_beta 108.19(2)
_cell_angle_gamma 90
_cell_formula_units_Z 4
_cell_length_a 9.076(5)
_cell_length_b 8.347(4)
_cell_length_c 13.309(9)
_cell_measurement_reflns_used 9064
_cell_measurement_temperature 199.99
_cell_measurement_theta_max 25.040
_cell_measurement_theta_min 2.296
_cell_volume 957.9(10)
_computing_molecular_graphics 'Olex2 1.3 (Dolomanov et al., 2009)'
_computing_publication_material 'Olex2 1.3 (Dolomanov et al., 2009)'
_computing_structure_refinement 'XL  (Sheldrick, 2008)'
_diffrn_ambient_temperature 199.99
_diffrn_measured_fraction_theta_full 0.995
_diffrn_measured_fraction_theta_max 0.995
_diffrn_measurement_device_type 'D8 Venture'
_diffrn_measurement_method '\f and \w scans'
_diffrn_radiation_type MoK\a
_diffrn_radiation_wavelength 0.71073
_diffrn_reflns_av_R_equivalents 0.0723
_diffrn_reflns_av_unetI/netI 0.0614
_diffrn_reflns_Laue_measured_fraction_full 0.995
_diffrn_reflns_Laue_measured_fraction_max 0.995
_diffrn_reflns_limit_h_max 10
_diffrn_reflns_limit_h_min -10
_diffrn_reflns_limit_k_max 9
_diffrn_reflns_limit_k_min -9
_diffrn_reflns_limit_l_max 15
_diffrn_reflns_limit_l_min -15
_diffrn_reflns_number 3616
_diffrn_reflns_point_group_measured_fraction_full 0.995
_diffrn_reflns_point_group_measured_fraction_max 0.995
_diffrn_reflns_theta_full 25.038
_diffrn_reflns_theta_max 25.038
_diffrn_reflns_theta_min 3.222
_exptl_absorpt_coefficient_mu 1.547
_exptl_absorpt_correction_T_max 0.9543
_exptl_absorpt_correction_T_min 0.7038
_exptl_absorpt_correction_type multi-scan
_exptl_absorpt_process_details SADABS
_exptl_crystal_colour white
_exptl_crystal_density_diffrn 1.748
_exptl_crystal_description prism
_exptl_crystal_F_000 512
_exptl_crystal_size_max 0.08
_exptl_crystal_size_mid 0.05
_exptl_crystal_size_min 0.02
_refine_diff_density_max 0.532
_refine_diff_density_min -0.944
_refine_diff_density_rms 0.147
_refine_ls_extinction_method none
_refine_ls_goodness_of_fit_ref 1.199
_refine_ls_hydrogen_treatment constr
_refine_ls_matrix_type full
_refine_ls_number_parameters 98
_refine_ls_number_reflns 843
_refine_ls_number_restraints 7
_refine_ls_restrained_S_all 1.196
_refine_ls_R_factor_all 0.0979
_refine_ls_R_factor_gt 0.0736
_refine_ls_shift/su_max 0.000
_refine_ls_shift/su_mean 0.000
_refine_ls_structure_factor_coef Fsqd
_refine_ls_weighting_details 'w=1/[\s^2^(Fo^2^)+(0.0906P)^2^+11.2372P] where P=(Fo^2^+2Fc^2^)/3'
_refine_ls_weighting_scheme calc
_refine_ls_wR_factor_gt 0.1978
_refine_ls_wR_factor_ref 0.2183
_reflns_Friedel_coverage 0.000
_reflns_number_gt 694
_reflns_number_total 843
_reflns_threshold_expression 'I > 2\s(I)'
_cod_data_source_file d0nj03967e2.cif
_cod_data_source_block FcNC2
_cod_depositor_comments 'Adding full bibliography for 7060017--7060019.cif.'
_cod_original_cell_volume 957.8(9)
_cod_database_code 7060018
_shelx_shelxl_version_number 2014/7
_shelx_space_group_comment
;
The symmetry employed for this shelxl refinement is uniquely defined
by the following loop, which should always be used as a source of
symmetry information in preference to the above space-group names.
They are only intended as comments.
;
_shelx_estimated_absorpt_t_max 0.970
_shelx_estimated_absorpt_t_min 0.886
_olex2_refinement_description
;
1. Fixed Uiso
 At 1.2 times of:
  All C(H) groups
2. Restrained distances
 C5'-C1'
 1.4 with sigma of 0.02
 C1'-C2'
 1.45 with sigma of 0.02
 C2'-C3'
 1.4 with sigma of 0.02
 C3'-C4'
 1.45 with sigma of 0.02
 C5'-N1'
 1.4 with sigma of 0.02
 N1'-C6'
 1.16 with sigma of 0.02
 C5'-C4'
 1.42 with sigma of 0.02
3. Uiso/Uaniso restraints and constraints
Uanis(N1) = Uanis(N1')
Uanis(C6) = Uanis(C6')
Uanis(C1) = Uanis(C4)
Uanis(C3') = Uanis(C4') = Uanis(C5') = Uanis(C1') = Uanis(C2') = Uanis(C1)
4. Others
 Fixed Sof: C1(0.8) H1(0.8) C2(0.8) H2(0.8) C3(0.8) H3(0.8) C4(0.8) H4(0.8)
 C5(0.8) C6(0.8) H6(0.8) N1(0.8) C1'(0.2) H1'(0.2) C2'(0.2) H2'(0.2) C3'(0.2)
 H3'(0.2) C4'(0.2) H4'(0.2) C5'(0.2) C6'(0.2) H6'(0.2) N1'(0.2) Fe1(0.4)
 Fe2(0.1) O1(0.5)
5.a Aromatic/amide H refined with riding coordinates:
 C1(H1), C2(H2), C3(H3), C4(H4), C1'(H1'), C2'(H2'), C3'(H3'), C4'(H4')
5.b :
 C6(H6), C6'(H6')
;
_olex2_submission_special_instructions 'No special instructions were received'

loop_
_space_group_symop_operation_xyz
'x, y, z'
'-x, y, -z+1/2'
'x+1/2, y+1/2, z'
'-x+1/2, y+1/2, -z+1/2'
'-x, -y, -z'
'x, -y, z-1/2'
'-x+1/2, -y+1/2, -z'
'x+1/2, -y+1/2, z-1/2'

loop_
_atom_site_label
_atom_site_type_symbol
_atom_site_fract_x
_atom_site_fract_y
_atom_site_fract_z
_atom_site_U_iso_or_equiv
_atom_site_adp_type
_atom_site_occupancy
_atom_site_site_symmetry_order
_atom_site_calc_flag
_atom_site_refinement_flags_posn
_atom_site_refinement_flags_adp
_atom_site_refinement_flags_occupancy
_atom_site_disorder_assembly
_atom_site_disorder_group
C1 C 0.4806(12) 0.7726(10) 0.5954(8) 0.0198(14) Uani 0.8 1 d . . P A 1
H1 H 0.5628 0.7391 0.5702 0.024 Uiso 0.8 1 calc R U P A 1
C2 C 0.4355(10) 0.9365(10) 0.6084(6) 0.0254(18) Uani 0.8 1 d . . P A 1
H2 H 0.4824 1.0302 0.5916 0.030 Uiso 0.8 1 calc R U P A 1
C3 C 0.3112(9) 0.9334(10) 0.6498(6) 0.0240(18) Uani 0.8 1 d . . P A 1
H3 H 0.2611 1.0252 0.6661 0.029 Uiso 0.8 1 calc R U P A 1
C4 C 0.2711(12) 0.7697(9) 0.6640(8) 0.0198(14) Uani 0.8 1 d . . P A 1
H4 H 0.1919 0.7332 0.6912 0.024 Uiso 0.8 1 calc R U P A 1
C5 C 0.3770(8) 0.6724(9) 0.6280(6) 0.0201(17) Uani 0.8 1 d . . P A 1
C6 C 0.3772(10) 0.3667(10) 0.6255(7) 0.031(2) Uani 0.8 1 d . . P A 1
H6 H 0.3769 0.2529 0.6242 0.037 Uiso 0.8 1 calc R U P A 1
N1 N 0.3775(8) 0.5060(8) 0.6271(5) 0.0191(14) Uani 0.8 1 d . . P A 1
C1' C 0.278(5) 0.727(3) 0.651(4) 0.0198(14) Uani 0.2 1 d D . P B 2
H1' H 0.1958 0.7625 0.6747 0.024 Uiso 0.2 1 calc R U P B 2
C2' C 0.314(3) 0.558(3) 0.640(2) 0.0198(14) Uani 0.2 1 d D . P B 2
H2' H 0.2643 0.4664 0.6573 0.024 Uiso 0.2 1 calc R U P B 2
C3' C 0.438(3) 0.562(3) 0.600(2) 0.0198(14) Uani 0.2 1 d D . P B 2
H3' H 0.4912 0.4712 0.5863 0.024 Uiso 0.2 1 calc R U P B 2
C4' C 0.473(5) 0.728(3) 0.582(4) 0.0198(14) Uani 0.2 1 d D . P B 2
H4' H 0.5472 0.7630 0.5501 0.024 Uiso 0.2 1 calc R U P B 2
C5' C 0.379(3) 0.829(3) 0.622(2) 0.0198(14) Uani 0.2 1 d D . P B 2
C6' C 0.377(4) 1.131(3) 0.622(3) 0.031(2) Uani 0.2 1 d D . P B 2
H6' H 0.3798 1.2451 0.6198 0.037 Uiso 0.2 1 calc R U P B 2
N1' N 0.373(3) 0.993(3) 0.625(2) 0.0191(14) Uani 0.2 1 d D . P B 2
Fe1 Fe 0.5000 0.8142(2) 0.7500 0.0238(6) Uani 0.8 2 d S T P A 1
Fe2 Fe 0.5000 0.6827(11) 0.7500 0.053(2) Uani 0.2 2 d S T P B 2
O1 O 0.2492(9) 0.6869(9) 0.4924(7) 0.0217(18) Uani 0.5 1 d . . P C 3

loop_
_atom_site_aniso_label
_atom_site_aniso_U_11
_atom_site_aniso_U_22
_atom_site_aniso_U_33
_atom_site_aniso_U_23
_atom_site_aniso_U_13
_atom_site_aniso_U_12
C1 0.022(2) 0.021(3) 0.016(3) 0.000(3) 0.005(2) 0.000(3)
C2 0.040(5) 0.013(4) 0.017(4) -0.002(3) -0.001(3) -0.007(4)
C3 0.033(4) 0.014(4) 0.019(4) -0.002(3) 0.000(3) 0.005(3)
C4 0.022(2) 0.021(3) 0.016(3) 0.000(3) 0.005(2) 0.000(3)
C5 0.026(4) 0.012(4) 0.019(4) 0.003(3) 0.003(3) 0.003(3)
C6 0.041(5) 0.014(4) 0.038(5) -0.006(3) 0.014(4) -0.003(3)
N1 0.019(3) 0.020(4) 0.021(3) -0.001(3) 0.010(3) 0.001(3)
C1' 0.022(2) 0.021(3) 0.016(3) 0.000(3) 0.005(2) 0.000(3)
C2' 0.022(2) 0.021(3) 0.016(3) 0.000(3) 0.005(2) 0.000(3)
C3' 0.022(2) 0.021(3) 0.016(3) 0.000(3) 0.005(2) 0.000(3)
C4' 0.022(2) 0.021(3) 0.016(3) 0.000(3) 0.005(2) 0.000(3)
C5' 0.022(2) 0.021(3) 0.016(3) 0.000(3) 0.005(2) 0.000(3)
C6' 0.041(5) 0.014(4) 0.038(5) -0.006(3) 0.014(4) -0.003(3)
N1' 0.019(3) 0.020(4) 0.021(3) -0.001(3) 0.010(3) 0.001(3)
Fe1 0.0344(10) 0.0182(11) 0.0162(9) 0.000 0.0042(7) 0.000
Fe2 0.063(6) 0.032(5) 0.073(7) 0.000 0.035(5) 0.000
O1 0.024(4) 0.011(3) 0.030(5) -0.002(4) 0.008(4) 0.002(4)

loop_
_atom_type_symbol
_atom_type_description
_atom_type_scat_dispersion_real
_atom_type_scat_dispersion_imag
_atom_type_scat_source
C C 0.0033 0.0016 'International Tables Vol C Tables 4.2.6.8 and 6.1.1.4'
H H 0.0000 0.0000 'International Tables Vol C Tables 4.2.6.8 and 6.1.1.4'
Fe Fe 0.3463 0.8444 'International Tables Vol C Tables 4.2.6.8 and 6.1.1.4'
N N 0.0061 0.0033 'International Tables Vol C Tables 4.2.6.8 and 6.1.1.4'
O O 0.0106 0.0060 'International Tables Vol C Tables 4.2.6.8 and 6.1.1.4'

loop_
_geom_angle_atom_site_label_1
_geom_angle_atom_site_label_2
_geom_angle_atom_site_label_3
_geom_angle
_geom_angle_site_symmetry_1
_geom_angle_site_symmetry_3
_geom_angle_publ_flag
C2 C1 H1 126.9 . . ?
C2 C1 Fe1 70.0(5) . . ?
C5 C1 H1 126.9 . . ?
C5 C1 C2 106.2(8) . . ?
C5 C1 Fe1 69.5(5) . . ?
Fe1 C1 H1 125.2 . . ?
C1 C2 H2 125.7 . . ?
C1 C2 Fe1 68.4(5) . . ?
C3 C2 C1 108.7(7) . . ?
C3 C2 H2 125.7 . . ?
C3 C2 Fe1 70.4(5) . . ?
Fe1 C2 H2 127.1 . . ?
C2 C3 H3 125.2 . . ?
C2 C3 C4 109.6(7) . . ?
C2 C3 Fe1 69.9(5) . . ?
C4 C3 H3 125.2 . . ?
C4 C3 Fe1 69.6(5) . . ?
Fe1 C3 H3 126.9 . . ?
C3 C4 H4 127.3 . . ?
C3 C4 C5 105.5(7) . . ?
C3 C4 Fe1 69.6(5) . . ?
C5 C4 H4 127.3 . . ?
C5 C4 Fe1 68.2(5) . . ?
Fe1 C4 H4 126.5 . . ?
C1 C5 C4 110.0(7) . . ?
C1 C5 Fe1 69.6(5) . . ?
C4 C5 Fe1 70.5(5) . . ?
N1 C5 C1 125.5(7) . . ?
N1 C5 C4 124.5(7) . . ?
N1 C5 Fe1 125.8(5) . . ?
N1 C6 H6 180.0 . . ?
C6 N1 C5 179.4(9) . . ?
C2' C1' H1' 123.8 . . ?
C2' C1' Fe2 72(2) . . ?
C5' C1' H1' 123.8 . . ?
C5' C1' C2' 112(3) . . ?
C5' C1' Fe2 72(2) . . ?
Fe2 C1' H1' 123.7 . . ?
C1' C2' H2' 128.0 . . ?
C1' C2' Fe2 67(2) . . ?
C3' C2' C1' 104(3) . . ?
C3' C2' H2' 128.0 . . ?
C3' C2' Fe2 71.8(17) . . ?
Fe2 C2' H2' 124.5 . . ?
C2' C3' H3' 125.3 . . ?
C2' C3' C4' 109(3) . . ?
C2' C3' Fe2 70.3(17) . . ?
C4' C3' H3' 125.3 . . ?
C4' C3' Fe2 72(2) . . ?
Fe2 C3' H3' 123.6 . . ?
C3' C4' H4' 125.8 . . ?
C3' C4' Fe2 68(2) . . ?
C5' C4' C3' 108(2) . . ?
C5' C4' H4' 125.8 . . ?
C5' C4' Fe2 67.3(19) . . ?
Fe2 C4' H4' 130.0 . . ?
C1' C5' C4' 106(2) . . ?
C1' C5' Fe2 69(2) . . ?
C4' C5' Fe2 75(2) . . ?
N1' C5' C1' 125(2) . . ?
N1' C5' C4' 130(3) . . ?
N1' C5' Fe2 125(2) . . ?
N1' C6' H6' 180.0 . . ?
C6' N1' C5' 174(4) . . ?
C1 Fe1 C1 160.4(5) . 2_656 ?
C1 Fe1 C2 156.5(4) . 2_656 ?
C1 Fe1 C2 156.5(4) 2_656 . ?
C1 Fe1 C2 41.5(3) . . ?
C1 Fe1 C2 41.5(3) 2_656 2_656 ?
C1 Fe1 C3 68.8(4) . . ?
C1 Fe1 C3 121.7(3) 2_656 . ?
C1 Fe1 C3 68.8(4) 2_656 2_656 ?
C1 Fe1 C3 121.7(3) . 2_656 ?
C1 Fe1 C4 106.4(4) 2_656 . ?
C1 Fe1 C4 69.9(4) . . ?
C1 Fe1 C4 69.9(4) 2_656 2_656 ?
C1 Fe1 C4 106.4(4) . 2_656 ?
C2 Fe1 C2 120.6(5) . 2_656 ?
C2 Fe1 C3 107.0(3) 2_656 . ?
C2 Fe1 C3 107.0(3) . 2_656 ?
C2 Fe1 C3 39.7(4) . . ?
C2 Fe1 C3 39.7(4) 2_656 2_656 ?
C2 Fe1 C4 123.0(3) . 2_656 ?
C2 Fe1 C4 68.5(4) 2_656 2_656 ?
C2 Fe1 C4 68.5(4) . . ?
C2 Fe1 C4 123.0(3) 2_656 . ?
C3 Fe1 C3 122.5(5) . 2_656 ?
C3 Fe1 C4 40.8(3) 2_656 2_656 ?
C3 Fe1 C4 158.4(3) . 2_656 ?
C3 Fe1 C4 158.4(3) 2_656 . ?
C3 Fe1 C4 40.8(3) . . ?
C4 Fe1 C4 159.3(5) 2_656 . ?
C5 Fe1 C1 40.9(3) 2_656 2_656 ?
C5 Fe1 C1 40.9(3) . . ?
C5 Fe1 C1 124.0(4) . 2_656 ?
C5 Fe1 C1 124.0(3) 2_656 . ?
C5 Fe1 C2 160.9(3) 2_656 . ?
C5 Fe1 C2 68.3(3) 2_656 2_656 ?
C5 Fe1 C2 68.3(3) . . ?
C5 Fe1 C2 160.9(3) . 2_656 ?
C5 Fe1 C3 68.2(3) 2_656 2_656 ?
C5 Fe1 C3 68.2(3) . . ?
C5 Fe1 C3 158.5(3) . 2_656 ?
C5 Fe1 C3 158.5(3) 2_656 . ?
C5 Fe1 C4 41.3(3) 2_656 2_656 ?
C5 Fe1 C4 41.3(3) . . ?
C5 Fe1 C4 122.8(3) 2_656 . ?
C5 Fe1 C4 122.8(3) . 2_656 ?
C5 Fe1 C5 109.0(4) 2_656 . ?
C1' Fe2 C1' 159.5(15) . 2_656 ?
C1' Fe2 C2' 40.8(7) 2_656 2_656 ?
C1' Fe2 C2' 158.7(13) 2_656 . ?
C1' Fe2 C2' 158.7(13) . 2_656 ?
C1' Fe2 C2' 40.8(7) . . ?
C1' Fe2 C3' 126.8(12) . 2_656 ?
C1' Fe2 C3' 126.8(12) 2_656 . ?
C1' Fe2 C3' 64.4(12) 2_656 2_656 ?
C1' Fe2 C3' 64.4(12) . . ?
C1' Fe2 C4' 113.3(15) . 2_656 ?
C1' Fe2 C4' 62.8(15) 2_656 2_656 ?
C1' Fe2 C4' 62.8(15) . . ?
C1' Fe2 C4' 113.3(15) 2_656 . ?
C1' Fe2 C5' 38.8(7) . . ?
C1' Fe2 C5' 125.0(11) . 2_656 ?
C1' Fe2 C5' 125.0(11) 2_656 . ?
C1' Fe2 C5' 38.8(7) 2_656 2_656 ?
C2' Fe2 C2' 121.3(16) . 2_656 ?
C2' Fe2 C3' 37.9(6) . . ?
C2' Fe2 C3' 37.9(6) 2_656 2_656 ?
C2' Fe2 C3' 109.3(11) . 2_656 ?
C2' Fe2 C3' 109.3(10) 2_656 . ?
C2' Fe2 C4' 64.9(11) 2_656 2_656 ?
C2' Fe2 C4' 64.9(11) . . ?
C2' Fe2 C4' 126.4(12) . 2_656 ?
C2' Fe2 C4' 126.4(12) 2_656 . ?
C3' Fe2 C3' 124.1(15) 2_656 . ?
C3' Fe2 C4' 39.2(7) 2_656 2_656 ?
C3' Fe2 C4' 159.6(12) 2_656 . ?
C3' Fe2 C4' 159.6(12) . 2_656 ?
C3' Fe2 C4' 39.2(7) . . ?
C4' Fe2 C4' 160.0(14) 2_656 . ?
C5' Fe2 C2' 68.0(10) . . ?
C5' Fe2 C2' 160.3(10) . 2_656 ?
C5' Fe2 C2' 68.0(10) 2_656 2_656 ?
C5' Fe2 C2' 160.3(10) 2_656 . ?
C5' Fe2 C3' 66.3(10) . . ?
C5' Fe2 C3' 66.3(10) 2_656 2_656 ?
C5' Fe2 C3' 160.7(10) . 2_656 ?
C5' Fe2 C3' 160.7(10) 2_656 . ?
C5' Fe2 C4' 38.1(7) 2_656 2_656 ?
C5' Fe2 C4' 125.9(11) . 2_656 ?
C5' Fe2 C4' 125.9(11) 2_656 . ?
C5' Fe2 C4' 38.1(7) . . ?
C5' Fe2 C5' 109.4(14) . 2_656 ?

loop_
_geom_bond_atom_site_label_1
_geom_bond_atom_site_label_2
_geom_bond_distance
_geom_bond_site_symmetry_2
_geom_bond_publ_flag
C1 H1 0.9500 . ?
C1 C2 1.454(12) . ?
C1 C5 1.423(12) . ?
C1 Fe1 2.040(10) . ?
C2 H2 0.9500 . ?
C2 C3 1.402(13) . ?
C2 Fe1 2.061(8) . ?
C3 H3 0.9500 . ?
C3 C4 1.442(12) . ?
C3 Fe1 2.068(7) . ?
C4 H4 0.9500 . ?
C4 C5 1.450(11) . ?
C4 Fe1 2.069(10) . ?
C5 N1 1.389(10) . ?
C5 Fe1 2.038(7) . ?
C6 H6 0.9500 . ?
C6 N1 1.163(11) . ?
C1' H1' 0.9500 . ?
C1' C2' 1.46(2) . ?
C1' C5' 1.39(2) . ?
C1' Fe2 2.07(5) . ?
C2' H2' 0.9500 . ?
C2' C3' 1.386(19) . ?
C2' Fe2 2.13(3) . ?
C3' H3' 0.9500 . ?
C3' C4' 1.46(2) . ?
C3' Fe2 2.15(3) . ?
C4' H4' 0.9500 . ?
C4' C5' 1.41(2) . ?
C4' Fe2 2.20(4) . ?
C5' N1' 1.374(18) . ?
C5' Fe2 2.11(3) . ?
C6' H6' 0.9500 . ?
C6' N1' 1.158(19) . ?
Fe1 C1 2.040(10) 2_656 ?
Fe1 C2 2.062(8) 2_656 ?
Fe1 C3 2.068(8) 2_656 ?
Fe1 C4 2.069(10) 2_656 ?
Fe1 C5 2.038(7) 2_656 ?
Fe2 C1' 2.07(5) 2_656 ?
Fe2 C2' 2.13(3) 2_656 ?
Fe2 C3' 2.15(3) 2_656 ?
Fe2 C4' 2.20(4) 2_656 ?
Fe2 C5' 2.11(3) 2_656 ?
O1 O1 1.072(16) 7_566 ?

loop_
_geom_torsion_atom_site_label_1
_geom_torsion_atom_site_label_2
_geom_torsion_atom_site_label_3
_geom_torsion_atom_site_label_4
_geom_torsion
_geom_torsion_site_symmetry_1
_geom_torsion_site_symmetry_2
_geom_torsion_site_symmetry_3
_geom_torsion_site_symmetry_4
_geom_torsion_publ_flag
C1 C2 C3 C4 -0.6(9) . . . . ?
C1 C2 C3 Fe1 57.8(6) . . . . ?
C2 C1 C5 C4 -1.7(11) . . . . ?
C2 C1 C5 N1 179.1(7) . . . . ?
C2 C1 C5 Fe1 -60.8(6) . . . . ?
C2 C3 C4 C5 -0.5(10) . . . . ?
C2 C3 C4 Fe1 58.6(6) . . . . ?
C3 C4 C5 C1 1.4(11) . . . . ?
C3 C4 C5 N1 -179.4(7) . . . . ?
C3 C4 C5 Fe1 59.9(6) . . . . ?
C5 C1 C2 C3 1.4(10) . . . . ?
C5 C1 C2 Fe1 60.4(6) . . . . ?
C1' C2' C3' C4' -2(4) . . . . ?
C1' C2' C3' Fe2 60(3) . . . . ?
C2' C1' C5' C4' 5(5) . . . . ?
C2' C1' C5' N1' -179(3) . . . . ?
C2' C1' C5' Fe2 -61(3) . . . . ?
C2' C3' C4' C5' 5(4) . . . . ?
C2' C3' C4' Fe2 61(2) . . . . ?
C3' C4' C5' C1' -6(5) . . . . ?
C3' C4' C5' N1' 178(3) . . . . ?
C3' C4' C5' Fe2 56(3) . . . . ?
C5' C1' C2' C3' -2(4) . . . . ?
C5' C1' C2' Fe2 61(3) . . . . ?
Fe1 C1 C2 C3 -59.0(6) . . . . ?
Fe1 C1 C5 C4 59.1(7) . . . . ?
Fe1 C1 C5 N1 -120.1(8) . . . . ?
Fe1 C2 C3 C4 -58.4(6) . . . . ?
Fe1 C3 C4 C5 -59.0(6) . . . . ?
Fe1 C4 C5 C1 -58.6(7) . . . . ?
Fe1 C4 C5 N1 120.6(7) . . . . ?
Fe2 C1' C2' C3' -63(2) . . . . ?
Fe2 C1' C5' C4' 66(3) . . . . ?
Fe2 C1' C5' N1' -118(3) . . . . ?
Fe2 C2' C3' C4' -62(3) . . . . ?
Fe2 C3' C4' C5' -55(3) . . . . ?
Fe2 C4' C5' C1' -62(3) . . . . ?
Fe2 C4' C5' N1' 122(3) . . . . ?
